data_4033444
loop_
_publ_author_name
'Uemura, Naohiro'
'Ishikawa, Hiroki'
'Tamura, Naoki'
'Yoshida, Yasushi'
'Mino, Takashi'
'Kasashima, Yoshio'
'Sakamoto, Masami'

_publ_section_title
;
 Stereoselective Photodimerization of 3-Arylindenones in Solution and in
 the Solid State.
;
_journal_issue 4
_journal_name_full 'The Journal of organic chemistry'
_journal_page_first 2256
_journal_page_last 2262
_journal_paper_doi 10.1021/acs.joc.7b03147
_journal_volume 83
_journal_year 2018
_chemical_formula_sum 'C30 H20 O2'
_chemical_formula_weight 412.46
_space_group_crystal_system triclinic
_space_group_IT_number 2
_space_group_name_Hall '-P 1'
_space_group_name_H-M_alt 'P -1'
_symmetry_space_group_name_Hall '-P 1'
_symmetry_space_group_name_H-M 'P -1'
_atom_sites_solution_hydrogens geom
_atom_sites_solution_primary direct
_atom_sites_solution_secondary difmap
_cell_angle_alpha 89.0690(10)
_cell_angle_beta 65.6050(10)
_cell_angle_gamma 88.5110(10)
_cell_formula_units_Z 2
_cell_length_a 9.9961(9)
_cell_length_b 10.5492(9)
_cell_length_c 10.7931(9)
_cell_measurement_reflns_used 2197
_cell_measurement_temperature 173
_cell_measurement_theta_max 27.4669
_cell_measurement_theta_min 2.8415
_cell_volume 1036.16(16)
_computing_cell_refinement 'SAINT V8.34A (Bruker AXS Inc., 2013)'
_computing_data_collection 'APEX2 (Bruker AXS, 2006)'
_computing_data_reduction 'SAINT V8.34A (Bruker AXS Inc., 2013)'
_computing_molecular_graphics 'XSHEL (Bruker AXS,2002)'
_computing_publication_material 'XCIF (Bruker AXS, 2001)'
_computing_structure_refinement 'SHELXL-2013 (Sheldrick, 2013)'
_computing_structure_solution 'SHELXS-97 (Sheldrick, 1997)'
_diffrn_ambient_temperature 173
_diffrn_detector_area_resol_mean 8.3333
_diffrn_measured_fraction_theta_full 0.985
_diffrn_measured_fraction_theta_max 0.951
_diffrn_measurement_device_type 'Bruker APEXII CCD area detector'
_diffrn_measurement_method 'Phi and Omega scans'
_diffrn_radiation_monochromator graphite
_diffrn_radiation_type MoK\a
_diffrn_radiation_wavelength 0.71073
_diffrn_reflns_av_R_equivalents 0.0128
_diffrn_reflns_av_unetI/netI 0.0301
_diffrn_reflns_limit_h_max 12
_diffrn_reflns_limit_h_min -12
_diffrn_reflns_limit_k_max 13
_diffrn_reflns_limit_k_min -7
_diffrn_reflns_limit_l_max 13
_diffrn_reflns_limit_l_min -13
_diffrn_reflns_number 6019
_diffrn_reflns_theta_full 25.242
_diffrn_reflns_theta_max 27.563
_diffrn_reflns_theta_min 1.931
_diffrn_source 'fine-focus sealed tube'
_exptl_absorpt_coefficient_mu 0.082
_exptl_absorpt_correction_T_max 0.98
_exptl_absorpt_correction_T_min 0.95
_exptl_absorpt_correction_type empirical
_exptl_absorpt_process_details 'SADABS (Sheldrick 1996)'
_exptl_crystal_colour colourless
_exptl_crystal_density_diffrn 1.322
_exptl_crystal_density_method 'not measured'
_exptl_crystal_description prismatic
_exptl_crystal_F_000 432
_exptl_crystal_size_max 0.500
_exptl_crystal_size_mid 0.400
_exptl_crystal_size_min 0.200
_refine_diff_density_max 0.244
_refine_diff_density_min -0.212
_refine_ls_extinction_method none
_refine_ls_goodness_of_fit_ref 1.027
_refine_ls_hydrogen_treatment constr
_refine_ls_matrix_type full
_refine_ls_number_parameters 289
_refine_ls_number_reflns 4544
_refine_ls_number_restraints 0
_refine_ls_restrained_S_all 1.027
_refine_ls_R_factor_all 0.0545
_refine_ls_R_factor_gt 0.0429
_refine_ls_shift/su_max 0.000
_refine_ls_shift/su_mean 0.000
_refine_ls_structure_factor_coef Fsqd
_refine_ls_weighting_details 'w=1/[\s^2^(Fo^2^)+(0.0487P)^2^+0.3333P] where P=(Fo^2^+2Fc^2^)/3'
_refine_ls_weighting_scheme calc
_refine_ls_wR_factor_gt 0.1015
_refine_ls_wR_factor_ref 0.1108
_reflns_number_gt 3719
_reflns_number_total 4544
_reflns_threshold_expression 'I > 2\s(I)'
_cod_data_source_file jo7b03147_si_010.cif
_cod_data_source_block I
_cod_depositor_comments 'Adding full bibliography for 4033434--4033446.cif.'
_cod_database_code 4033444

loop_
_space_group_symop_operation_xyz
'x, y, z'
'-x, -y, -z'

loop_
_atom_site_type_symbol
_atom_site_label
_atom_site_fract_x
_atom_site_fract_y
_atom_site_fract_z
_atom_site_U_iso_or_equiv
_atom_site_adp_type
_atom_site_calc_flag
_atom_site_refinement_flags_adp
_atom_site_refinement_flags_posn
_atom_site_occupancy
C C1 0.62993(17) 0.34496(13) 0.48796(14) 0.0291(3) Uani d . . 1
C C2 0.75021(15) 0.36557(13) 0.53683(13) 0.0256(3) Uani d . . 1
H H2 0.8189 0.4343 0.486 0.031 Uiso calc U R 1
C C3 0.67001(14) 0.39059(12) 0.69255(13) 0.0217(3) Uani d . . 1
C C4 0.50840(14) 0.39200(12) 0.72151(14) 0.0235(3) Uani d . . 1
C C5 0.38743(15) 0.40876(14) 0.84519(15) 0.0293(3) Uani d . . 1
H H5 0.4001 0.4284 0.9252 0.035 Uiso calc U R 1
C C6 0.24782(16) 0.39612(15) 0.84904(18) 0.0379(4) Uani d . . 1
H H6 0.1643 0.4082 0.9325 0.045 Uiso calc U R 1
C C7 0.22829(18) 0.36608(15) 0.73278(19) 0.0424(4) Uani d . . 1
H H7 0.1317 0.3568 0.7382 0.051 Uiso calc U R 1
C C8 0.34702(18) 0.34958(14) 0.60986(18) 0.0375(4) Uani d . . 1
H H8 0.3338 0.3296 0.5302 0.045 Uiso calc U R 1
C C9 0.48763(16) 0.36300(13) 0.60550(15) 0.0276(3) Uani d . . 1
C C10 0.83066(15) 0.24419(14) 0.56066(13) 0.0272(3) Uani d . . 1
H H10 0.9375 0.2553 0.5369 0.033 Uiso calc U R 1
C C11 0.79572(17) 0.12232(14) 0.50797(15) 0.0320(3) Uani d . . 1
C C12 0.65975(16) 0.07462(13) 0.61753(14) 0.0284(3) Uani d . . 1
C C13 0.57345(19) -0.02538(14) 0.61249(17) 0.0363(4) Uani d . . 1
H H13 0.6012 -0.0748 0.5325 0.044 Uiso calc U R 1
C C14 0.4471(2) -0.05081(15) 0.72616(18) 0.0406(4) Uani d . . 1
H H14 0.3847 -0.1162 0.7236 0.049 Uiso calc U R 1
C C15 0.41037(18) 0.01903(15) 0.84519(17) 0.0364(4) Uani d . . 1
H H15 0.3245 -0.0013 0.9236 0.044 Uiso calc U R 1
C C16 0.49698(16) 0.11737(13) 0.85072(15) 0.0294(3) Uani d . . 1
H H16 0.4717 0.1638 0.9323 0.035 Uiso calc U R 1
C C17 0.62168(15) 0.14693(12) 0.73456(14) 0.0242(3) Uani d . . 1
C C18 0.73063(14) 0.25175(12) 0.71596(13) 0.0223(3) Uani d . . 1
C C19 0.72462(14) 0.50853(12) 0.73455(12) 0.0218(3) Uani d . . 1
C C20 0.86718(15) 0.51391(14) 0.72854(14) 0.0271(3) Uani d . . 1
H H20 0.9285 0.4399 0.7046 0.032 Uiso calc U R 1
C C21 0.92058(16) 0.62456(15) 0.75665(15) 0.0313(3) Uani d . . 1
H H21 1.0167 0.6251 0.7542 0.038 Uiso calc U R 1
C C22 0.83469(17) 0.73455(15) 0.78826(15) 0.0336(3) Uani d . . 1
H H22 0.8714 0.8106 0.8071 0.04 Uiso calc U R 1
C C23 0.69480(17) 0.73211(14) 0.79201(15) 0.0321(3) Uani d . . 1
H H23 0.6355 0.8073 0.8126 0.039 Uiso calc U R 1
C C24 0.64000(15) 0.62046(13) 0.76585(14) 0.0263(3) Uani d . . 1
H H24 0.5435 0.6205 0.7694 0.032 Uiso calc U R 1
C C25 0.79782(14) 0.23333(12) 0.81754(13) 0.0235(3) Uani d . . 1
C C26 0.73733(16) 0.29137(13) 0.94398(14) 0.0284(3) Uani d . . 1
H H26 0.654 0.3464 0.9665 0.034 Uiso calc U R 1
C C27 0.79750(18) 0.26970(15) 1.03790(15) 0.0354(4) Uani d . . 1
H H27 0.7565 0.311 1.1235 0.042 Uiso calc U R 1
C C28 0.91735(19) 0.18776(16) 1.00649(18) 0.0403(4) Uani d . . 1
H H28 0.9586 0.1729 1.0706 0.048 Uiso calc U R 1
C C29 0.97691(17) 0.12774(15) 0.88214(18) 0.0389(4) Uani d . . 1
H H29 1.0586 0.071 0.8611 0.047 Uiso calc U R 1
C C30 0.91758(16) 0.15023(14) 0.78774(16) 0.0306(3) Uani d . . 1
H H30 0.9589 0.1087 0.7023 0.037 Uiso calc U R 1
O O1 0.64943(14) 0.31785(11) 0.37239(11) 0.0427(3) Uani d . . 1
O O2 0.86442(14) 0.07547(12) 0.39708(12) 0.0482(3) Uani d . . 1

loop_
_atom_site_aniso_label
_atom_site_aniso_U_11
_atom_site_aniso_U_22
_atom_site_aniso_U_33
_atom_site_aniso_U_12
_atom_site_aniso_U_13
_atom_site_aniso_U_23
C1 0.0454(8) 0.0196(6) 0.0281(7) -0.0009(6) -0.0209(6) -0.0001(5)
C2 0.0299(7) 0.0251(7) 0.0195(6) -0.0003(5) -0.0079(5) -0.0021(5)
C3 0.0216(6) 0.0237(6) 0.0194(6) 0.0007(5) -0.0082(5) -0.0022(5)
C4 0.0245(6) 0.0190(6) 0.0294(7) -0.0006(5) -0.0137(6) 0.0014(5)
C5 0.0261(7) 0.0287(7) 0.0316(7) 0.0004(6) -0.0106(6) 0.0028(6)
C6 0.0243(7) 0.0352(8) 0.0493(9) -0.0005(6) -0.0107(7) 0.0092(7)
C7 0.0304(8) 0.0368(9) 0.0695(12) -0.0073(7) -0.0301(8) 0.0142(8)
C8 0.0462(9) 0.0268(7) 0.0549(10) -0.0046(7) -0.0365(8) 0.0053(7)
C9 0.0347(7) 0.0211(6) 0.0342(7) -0.0014(6) -0.0215(6) 0.0028(5)
C10 0.0263(7) 0.0310(7) 0.0218(6) 0.0046(6) -0.0075(5) -0.0058(5)
C11 0.0398(8) 0.0283(7) 0.0284(7) 0.0102(6) -0.0152(6) -0.0082(6)
C12 0.0379(8) 0.0232(7) 0.0295(7) 0.0064(6) -0.0195(6) -0.0042(5)
C13 0.0577(10) 0.0228(7) 0.0409(9) 0.0014(7) -0.0329(8) -0.0048(6)
C14 0.0544(10) 0.0267(8) 0.0541(10) -0.0113(7) -0.0354(9) 0.0043(7)
C15 0.0366(8) 0.0310(8) 0.0438(9) -0.0072(6) -0.0188(7) 0.0067(7)
C16 0.0316(7) 0.0277(7) 0.0293(7) -0.0016(6) -0.0128(6) -0.0007(6)
C17 0.0288(7) 0.0210(6) 0.0277(7) 0.0021(5) -0.0167(6) -0.0016(5)
C18 0.0211(6) 0.0239(6) 0.0210(6) 0.0028(5) -0.0076(5) -0.0046(5)
C19 0.0226(6) 0.0252(7) 0.0170(6) -0.0011(5) -0.0074(5) -0.0011(5)
C20 0.0224(6) 0.0292(7) 0.0287(7) 0.0013(5) -0.0096(6) -0.0025(6)
C21 0.0255(7) 0.0397(8) 0.0296(7) -0.0073(6) -0.0118(6) 0.0002(6)
C22 0.0427(9) 0.0293(7) 0.0324(8) -0.0080(6) -0.0185(7) -0.0030(6)
C23 0.0407(8) 0.0247(7) 0.0330(8) 0.0026(6) -0.0174(7) -0.0045(6)
C24 0.0272(7) 0.0282(7) 0.0257(7) 0.0021(6) -0.0131(6) -0.0030(5)
C25 0.0251(7) 0.0217(6) 0.0254(7) -0.0012(5) -0.0120(5) 0.0005(5)
C26 0.0336(7) 0.0263(7) 0.0259(7) 0.0003(6) -0.0130(6) -0.0012(5)
C27 0.0515(9) 0.0317(8) 0.0288(7) -0.0099(7) -0.0220(7) 0.0025(6)
C28 0.0499(10) 0.0387(9) 0.0491(10) -0.0138(7) -0.0370(8) 0.0141(7)
C29 0.0333(8) 0.0348(8) 0.0551(10) -0.0007(7) -0.0251(8) 0.0082(7)
C30 0.0283(7) 0.0284(7) 0.0361(8) 0.0025(6) -0.0144(6) -0.0010(6)
O1 0.0687(8) 0.0382(6) 0.0299(6) 0.0013(6) -0.0290(6) -0.0057(5)
O2 0.0583(8) 0.0433(7) 0.0330(6) 0.0105(6) -0.0088(5) -0.0187(5)

loop_
_atom_type_symbol
_atom_type_description
_atom_type_scat_dispersion_real
_atom_type_scat_dispersion_imag
_atom_type_scat_source
C C 0.0033 0.0016 'International Tables Vol C Tables 4.2.6.8 and 6.1.1.4'
H H 0.0000 0.0000 'International Tables Vol C Tables 4.2.6.8 and 6.1.1.4'
O O 0.0106 0.0060 'International Tables Vol C Tables 4.2.6.8 and 6.1.1.4'

loop_
_geom_angle_atom_site_label_1
_geom_angle_atom_site_label_2
_geom_angle_atom_site_label_3
_geom_angle
O1 C1 C9 126.88(14)
O1 C1 C2 125.57(14)
C9 C1 C2 107.54(11)
C1 C2 C3 105.97(11)
C1 C2 C10 116.97(11)
C3 C2 C10 91.85(10)
C1 C2 H2 113.3
C3 C2 H2 113.3
C10 C2 H2 113.3
C4 C3 C19 115.76(11)
C4 C3 C2 104.49(10)
C19 C3 C2 112.22(10)
C4 C3 C18 112.91(10)
C19 C3 C18 119.40(10)
C2 C3 C18 87.40(9)
C9 C4 C5 119.89(13)
C9 C4 C3 111.14(12)
C5 C4 C3 128.80(12)
C6 C5 C4 118.56(14)
C6 C5 H5 120.7
C4 C5 H5 120.7
C5 C6 C7 121.10(15)
C5 C6 H6 119.4
C7 C6 H6 119.4
C8 C7 C6 120.86(14)
C8 C7 H7 119.6
C6 C7 H7 119.6
C7 C8 C9 118.16(15)
C7 C8 H8 120.9
C9 C8 H8 120.9
C4 C9 C8 121.43(14)
C4 C9 C1 110.69(12)
C8 C9 C1 127.83(14)
C11 C10 C18 107.60(11)
C11 C10 C2 114.40(11)
C18 C10 C2 89.43(10)
C11 C10 H10 114.3
C18 C10 H10 114.3
C2 C10 H10 114.3
O2 C11 C12 127.17(14)
O2 C11 C10 126.59(15)
C12 C11 C10 106.22(11)
C17 C12 C13 121.49(14)
C17 C12 C11 110.28(13)
C13 C12 C11 128.21(13)
C14 C13 C12 118.46(14)
C14 C13 H13 120.8
C12 C13 H13 120.8
C13 C14 C15 120.36(14)
C13 C14 H14 119.8
C15 C14 H14 119.8
C16 C15 C14 121.15(15)
C16 C15 H15 119.4
C14 C15 H15 119.4
C15 C16 C17 118.81(14)
C15 C16 H16 120.6
C17 C16 H16 120.6
C16 C17 C12 119.66(13)
C16 C17 C18 128.03(12)
C12 C17 C18 112.30(12)
C25 C18 C17 109.47(11)
C25 C18 C10 119.63(11)
C17 C18 C10 102.07(10)
C25 C18 C3 120.77(10)
C17 C18 C3 112.82(10)
C10 C18 C3 89.64(9)
C24 C19 C20 117.29(12)
C24 C19 C3 120.70(11)
C20 C19 C3 121.62(12)
C21 C20 C19 121.51(13)
C21 C20 H20 119.2
C19 C20 H20 119.2
C20 C21 C22 120.36(13)
C20 C21 H21 119.8
C22 C21 H21 119.8
C23 C22 C21 119.12(14)
C23 C22 H22 120.4
C21 C22 H22 120.4
C22 C23 C24 120.63(14)
C22 C23 H23 119.7
C24 C23 H23 119.7
C23 C24 C19 121.07(13)
C23 C24 H24 119.5
C19 C24 H24 119.5
C26 C25 C30 118.87(13)
C26 C25 C18 121.47(12)
C30 C25 C18 119.54(12)
C25 C26 C27 120.64(14)
C25 C26 H26 119.7
C27 C26 H26 119.7
C28 C27 C26 119.88(14)
C28 C27 H27 120.1
C26 C27 H27 120.1
C29 C28 C27 120.06(14)
C29 C28 H28 120.0
C27 C28 H28 120.0
C28 C29 C30 120.08(15)
C28 C29 H29 120.0
C30 C29 H29 120.0
C29 C30 C25 120.45(14)
C29 C30 H30 119.8
C25 C30 H30 119.8

loop_
_geom_bond_atom_site_label_1
_geom_bond_atom_site_label_2
_geom_bond_distance
C1 O1 1.2180(17)
C1 C9 1.474(2)
C1 C2 1.521(2)
C2 C3 1.5580(17)
C2 C10 1.5681(19)
C2 H2 1.0
C3 C4 1.5131(18)
C3 C19 1.5198(18)
C3 C18 1.6263(18)
C4 C9 1.3910(19)
C4 C5 1.3923(19)
C5 C6 1.389(2)
C5 H5 0.95
C6 C7 1.390(2)
C6 H6 0.95
C7 C8 1.377(2)
C7 H7 0.95
C8 C9 1.398(2)
C8 H8 0.95
C10 C11 1.520(2)
C10 C18 1.5593(18)
C10 H10 1.0
C11 O2 1.2128(17)
C11 C12 1.479(2)
C12 C17 1.3933(19)
C12 C13 1.396(2)
C13 C14 1.378(2)
C13 H13 0.95
C14 C15 1.398(2)
C14 H14 0.95
C15 C16 1.386(2)
C15 H15 0.95
C16 C17 1.393(2)
C16 H16 0.95
C17 C18 1.5244(18)
C18 C25 1.5117(18)
C19 C24 1.3960(19)
C19 C20 1.4020(18)
C20 C21 1.385(2)
C20 H20 0.95
C21 C22 1.385(2)
C21 H21 0.95
C22 C23 1.383(2)
C22 H22 0.95
C23 C24 1.3926(19)
C23 H23 0.95
C24 H24 0.95
C25 C26 1.3890(19)
C25 C30 1.3934(19)
C26 C27 1.389(2)
C26 H26 0.95
C27 C28 1.385(2)
C27 H27 0.95
C28 C29 1.380(2)
C28 H28 0.95
C29 C30 1.389(2)
C29 H29 0.95
C30 H30 0.95

loop_
_geom_torsion_atom_site_label_1
_geom_torsion_atom_site_label_2
_geom_torsion_atom_site_label_3
_geom_torsion_atom_site_label_4
_geom_torsion
O1 C1 C2 C3 -177.00(13)
C9 C1 C2 C3 2.66(14)
O1 C1 C2 C10 -76.43(18)
C9 C1 C2 C10 103.23(13)
C1 C2 C3 C4 -3.88(13)
C10 C2 C3 C4 -122.65(11)
C1 C2 C3 C19 -130.06(11)
C10 C2 C3 C19 111.17(11)
C1 C2 C3 C18 109.12(11)
C10 C2 C3 C18 -9.65(10)
C19 C3 C4 C9 127.87(12)
C2 C3 C4 C9 3.93(14)
C18 C3 C4 C9 -89.41(13)
C19 C3 C4 C5 -57.08(18)
C2 C3 C4 C5 178.98(13)
C18 C3 C4 C5 85.64(16)
C9 C4 C5 C6 -0.1(2)
C3 C4 C5 C6 -174.81(13)
C4 C5 C6 C7 0.7(2)
C5 C6 C7 C8 -0.8(2)
C6 C7 C8 C9 0.4(2)
C5 C4 C9 C8 -0.3(2)
C3 C4 C9 C8 175.30(12)
C5 C4 C9 C1 -177.95(12)
C3 C4 C9 C1 -2.40(16)
C7 C8 C9 C4 0.1(2)
C7 C8 C9 C1 177.37(14)
O1 C1 C9 C4 179.39(14)
C2 C1 C9 C4 -0.26(15)
O1 C1 C9 C8 1.9(2)
C2 C1 C9 C8 -177.77(14)
C1 C2 C10 C11 10.19(17)
C3 C2 C10 C11 119.18(12)
C1 C2 C10 C18 -98.93(12)
C3 C2 C10 C18 10.06(10)
C18 C10 C11 O2 -169.33(15)
C2 C10 C11 O2 93.05(18)
C18 C10 C11 C12 12.02(15)
C2 C10 C11 C12 -85.59(14)
O2 C11 C12 C17 174.07(15)
C10 C11 C12 C17 -7.30(16)
O2 C11 C12 C13 -7.3(3)
C10 C11 C12 C13 171.31(14)
C17 C12 C13 C14 0.8(2)
C11 C12 C13 C14 -177.62(15)
C12 C13 C14 C15 -2.6(2)
C13 C14 C15 C16 1.9(2)
C14 C15 C16 C17 0.6(2)
C15 C16 C17 C12 -2.4(2)
C15 C16 C17 C18 178.68(13)
C13 C12 C17 C16 1.7(2)
C11 C12 C17 C16 -179.59(12)
C13 C12 C17 C18 -179.23(12)
C11 C12 C17 C18 -0.52(16)
C16 C17 C18 C25 59.02(17)
C12 C17 C18 C25 -119.96(12)
C16 C17 C18 C10 -173.26(13)
C12 C17 C18 C10 7.76(14)
C16 C17 C18 C3 -78.50(17)
C12 C17 C18 C3 102.53(12)
C11 C10 C18 C25 109.09(13)
C2 C10 C18 C25 -135.43(12)
C11 C10 C18 C17 -11.83(13)
C2 C10 C18 C17 103.66(11)
C11 C10 C18 C3 -125.11(11)
C2 C10 C18 C3 -9.63(10)
C4 C3 C18 C25 -120.79(13)
C19 C3 C18 C25 20.44(17)
C2 C3 C18 C25 134.57(12)
C4 C3 C18 C17 11.38(14)
C19 C3 C18 C17 152.61(11)
C2 C3 C18 C17 -93.25(11)
C4 C3 C18 C10 114.34(11)
C19 C3 C18 C10 -104.43(12)
C2 C3 C18 C10 9.70(10)
C4 C3 C19 C24 -15.02(17)
C2 C3 C19 C24 104.79(14)
C18 C3 C19 C24 -155.20(12)
C4 C3 C19 C20 172.33(12)
C2 C3 C19 C20 -67.86(15)
C18 C3 C19 C20 32.16(17)
C24 C19 C20 C21 2.0(2)
C3 C19 C20 C21 174.88(12)
C19 C20 C21 C22 -1.7(2)
C20 C21 C22 C23 0.3(2)
C21 C22 C23 C24 0.7(2)
C22 C23 C24 C19 -0.3(2)
C20 C19 C24 C23 -1.0(2)
C3 C19 C24 C23 -173.93(12)
C17 C18 C25 C26 -92.11(15)
C10 C18 C25 C26 150.75(13)
C3 C18 C25 C26 41.46(18)
C17 C18 C25 C30 83.83(15)
C10 C18 C25 C30 -33.31(18)
C3 C18 C25 C30 -142.60(13)
C30 C25 C26 C27 1.7(2)
C18 C25 C26 C27 177.67(13)
C25 C26 C27 C28 -1.1(2)
C26 C27 C28 C29 0.0(2)
C27 C28 C29 C30 0.6(2)
C28 C29 C30 C25 0.0(2)
C26 C25 C30 C29 -1.1(2)
C18 C25 C30 C29 -177.18(13)
